data_4324720
loop_
_publ_author_name
'Fubin Han'
'Qiaoqiao Teng'
'Yong Zhang'
'Yaorong Wang'
'Qi Shen'

_publ_contact_author_email qshen@suda.edu.cn
_publ_contact_author_fax 86-512-65880305
_publ_contact_author_name 'Dr. Qi Shen'
_publ_contact_author_phone 86-512-65880306
_publ_section_title
;
 Influence of Schiff Base and Lanthanide Metals on the Synthesis,
 Stability, and Reactivity of Monoamido Lanthanide Complexes Bearing Two
 Schiff Bases
;
_journal_name_full 'Inorganic Chemistry'
_journal_page_first 2634
_journal_page_last 2643
_journal_paper_doi 10.1021/ic102529d
_journal_volume 50
_journal_year 2011
_chemical_formula_moiety 'C52 H78 N3 O2 Si2 Yb'
_chemical_formula_sum 'C52 H78 N3 O2 Si2 Yb'
_chemical_formula_weight 1006.39
_chemical_name_systematic
; 
 ? 
;
_space_group_IT_number 19
_symmetry_cell_setting orthorhombic
_symmetry_Int_Tables_number 19
_symmetry_space_group_name_Hall 'P 2ac 2ab'
_symmetry_space_group_name_H-M 'P 21 21 21'
_atom_sites_solution_hydrogens geom
_atom_sites_solution_primary direct
_atom_sites_solution_secondary difmap
_audit_creation_method SHELXL-97
_cell_angle_alpha 90.00
_cell_angle_beta 90.00
_cell_angle_gamma 90.00
_cell_formula_units_Z 4
_cell_length_a 13.3661(5)
_cell_length_b 17.9742(8)
_cell_length_c 22.0690(9)
_cell_measurement_reflns_used 19869
_cell_measurement_temperature 223(2)
_cell_measurement_theta_max 27.5
_cell_measurement_theta_min 3.0
_cell_volume 5302.0(4)
_computing_cell_refinement CrystalClear
_computing_data_collection CrystalClear
_computing_data_reduction CrystalStructure
_computing_structure_refinement 'SHELXL-97 (Sheldrick, 1997)'
_computing_structure_solution 'SHELXS-97 (Sheldrick, 1990)'
_diffrn_ambient_temperature 223(2)
_diffrn_detector_area_resol_mean 14.63
_diffrn_measured_fraction_theta_full 0.991
_diffrn_measured_fraction_theta_max 0.991
_diffrn_measurement_device_type 'Rigaku Saturn'
_diffrn_measurement_method \w
_diffrn_radiation_monochromator graphite
_diffrn_radiation_source 'fine-focus sealed tube'
_diffrn_radiation_type MoK\a
_diffrn_radiation_wavelength 0.71075
_diffrn_reflns_av_R_equivalents 0.0431
_diffrn_reflns_av_sigmaI/netI 0.0694
_diffrn_reflns_limit_h_max 15
_diffrn_reflns_limit_h_min -15
_diffrn_reflns_limit_k_max 21
_diffrn_reflns_limit_k_min -16
_diffrn_reflns_limit_l_max 24
_diffrn_reflns_limit_l_min -26
_diffrn_reflns_number 22171
_diffrn_reflns_theta_full 25.50
_diffrn_reflns_theta_max 25.50
_diffrn_reflns_theta_min 3.05
_exptl_absorpt_coefficient_mu 1.848
_exptl_absorpt_correction_T_max 0.485
_exptl_absorpt_correction_T_min 0.341
_exptl_absorpt_correction_type multi-scan
_exptl_absorpt_process_details 'Jacobson, R. (1998) Private communication'
_exptl_crystal_colour yellow
_exptl_crystal_density_diffrn 1.261
_exptl_crystal_description prism
_exptl_crystal_F_000 2100
_exptl_crystal_size_max 0.44
_exptl_crystal_size_mid 0.28
_exptl_crystal_size_min 0.20
_refine_diff_density_max 0.758
_refine_diff_density_min -0.815
_refine_diff_density_rms 0.078
_refine_ls_abs_structure_details 'Flack H D (1983), Acta Cryst. A39, 876-881'
_refine_ls_abs_structure_Flack 0.004(8)
_refine_ls_extinction_method none
_refine_ls_goodness_of_fit_ref 1.049
_refine_ls_hydrogen_treatment constr
_refine_ls_matrix_type full
_refine_ls_number_parameters 546
_refine_ls_number_reflns 9746
_refine_ls_number_restraints 3
_refine_ls_restrained_S_all 1.054
_refine_ls_R_factor_all 0.0422
_refine_ls_R_factor_gt 0.0392
_refine_ls_shift/su_max 0.002
_refine_ls_shift/su_mean 0.000
_refine_ls_structure_factor_coef Fsqd
_refine_ls_weighting_details 'calc w=1/[\s^2^(Fo^2^)+(0.0183P)^2^+0.0000P] where P=(Fo^2^+2Fc^2^)/3'
_refine_ls_weighting_scheme calc
_refine_ls_wR_factor_gt 0.0652
_refine_ls_wR_factor_ref 0.0666
_reflns_number_gt 9271
_reflns_number_total 9746
_reflns_threshold_expression >2sigma(I)
_cod_data_source_file ic102529d_si_001_09.cif
_cod_data_source_block complex9
_cod_database_code 4324720

loop_
_symmetry_equiv_pos_as_xyz
'x, y, z'
'x+1/2, -y+1/2, -z'
'-x, y+1/2, -z+1/2'
'-x+1/2, -y, z+1/2'

loop_
_atom_site_label
_atom_site_type_symbol
_atom_site_fract_x
_atom_site_fract_y
_atom_site_fract_z
_atom_site_U_iso_or_equiv
_atom_site_adp_type
_atom_site_occupancy
_atom_site_symmetry_multiplicity
_atom_site_calc_flag
_atom_site_refinement_flags
_atom_site_disorder_assembly
_atom_site_disorder_group
Yb1 Yb 0.649022(14) 0.079134(12) 0.840279(9) 0.02580(6) Uani 1 1 d . . .
Si1 Si 0.62637(11) 0.10316(10) 0.68754(6) 0.0414(4) Uani 1 1 d . . .
Si2 Si 0.66737(13) -0.05126(10) 0.72628(7) 0.0434(4) Uani 1 1 d . . .
O1 O 0.7649(2) 0.15907(18) 0.84176(17) 0.0321(7) Uani 1 1 d . . .
O2 O 0.5355(2) 0.0142(2) 0.87891(15) 0.0327(8) Uani 1 1 d . . .
N1 N 0.5643(3) 0.1901(2) 0.87540(18) 0.0297(10) Uani 1 1 d . . .
N2 N 0.7385(3) 0.0104(3) 0.91687(18) 0.0289(10) Uani 1 1 d . . .
N3 N 0.6490(3) 0.0410(2) 0.74466(16) 0.0341(9) Uani 1 1 d . . .
C1 C 0.7814(3) 0.2310(3) 0.8436(2) 0.0283(11) Uani 1 1 d . . .
C2 C 0.8743(3) 0.2629(3) 0.8237(2) 0.0325(12) Uani 1 1 d . . .
C3 C 0.8866(3) 0.3384(3) 0.8316(3) 0.0378(13) Uani 1 1 d . . .
H3 H 0.9478 0.3591 0.8190 0.045 Uiso 1 1 calc R . .
C4 C 0.8164(4) 0.3869(3) 0.8567(2) 0.0376(14) Uani 1 1 d . . .
C5 C 0.7241(4) 0.3554(3) 0.8713(2) 0.0355(13) Uani 1 1 d . . .
H5 H 0.6727 0.3864 0.8857 0.043 Uiso 1 1 calc R . .
C6 C 0.7059(3) 0.2800(3) 0.8652(2) 0.0284(12) Uani 1 1 d . . .
C7 C 0.6067(3) 0.2551(3) 0.8810(2) 0.0317(12) Uani 1 1 d . . .
H7 H 0.5657 0.2919 0.8982 0.038 Uiso 1 1 calc R . .
C8 C 0.4607(4) 0.1903(3) 0.8975(2) 0.0323(12) Uani 1 1 d . . .
C9 C 0.3820(4) 0.1924(3) 0.8561(3) 0.0424(15) Uani 1 1 d . . .
C10 C 0.2854(4) 0.1952(4) 0.8780(3) 0.0488(17) Uani 1 1 d . . .
H10 H 0.2320 0.1980 0.8504 0.059 Uiso 1 1 calc R . .
C11 C 0.2651(5) 0.1939(4) 0.9389(4) 0.0592(19) Uani 1 1 d . . .
H11 H 0.1985 0.1950 0.9526 0.071 Uiso 1 1 calc R . .
C12 C 0.3425(5) 0.1911(3) 0.9797(3) 0.0557(16) Uani 1 1 d . . .
H12 H 0.3285 0.1899 1.0215 0.067 Uiso 1 1 calc R . .
C13 C 0.4428(4) 0.1901(3) 0.9599(3) 0.0429(14) Uani 1 1 d . . .
C14 C 0.4020(5) 0.1911(4) 0.7890(3) 0.065(2) Uani 1 1 d . . .
H14A H 0.4314 0.2380 0.7767 0.098 Uiso 1 1 calc R . .
H14B H 0.3397 0.1834 0.7674 0.098 Uiso 1 1 calc R . .
H14C H 0.4479 0.1508 0.7797 0.098 Uiso 1 1 calc R . .
C15 C 0.5273(5) 0.1852(5) 1.0051(3) 0.071(2) Uani 1 1 d . . .
H15A H 0.5619 0.1381 1.0001 0.106 Uiso 1 1 calc R . .
H15B H 0.5005 0.1884 1.0458 0.106 Uiso 1 1 calc R . .
H15C H 0.5738 0.2258 0.9983 0.106 Uiso 1 1 calc R . .
C16 C 0.9556(4) 0.2136(3) 0.7948(2) 0.0361(13) Uani 1 1 d . . .
C17 C 1.0447(4) 0.2606(4) 0.7713(3) 0.0569(18) Uani 1 1 d . . .
H17A H 1.0942 0.2281 0.7531 0.085 Uiso 1 1 calc R . .
H17B H 1.0747 0.2875 0.8048 0.085 Uiso 1 1 calc R . .
H17C H 1.0209 0.2958 0.7412 0.085 Uiso 1 1 calc R . .
C18 C 0.9158(4) 0.1706(4) 0.7417(3) 0.0539(17) Uani 1 1 d . . .
H18A H 0.8620 0.1382 0.7551 0.081 Uiso 1 1 calc R . .
H18B H 0.9691 0.1408 0.7243 0.081 Uiso 1 1 calc R . .
H18C H 0.8906 0.2049 0.7114 0.081 Uiso 1 1 calc R . .
C19 C 0.9974(4) 0.1609(3) 0.8430(3) 0.0514(15) Uani 1 1 d . . .
H19A H 0.9433 0.1316 0.8600 0.077 Uiso 1 1 calc R . .
H19B H 1.0291 0.1896 0.8749 0.077 Uiso 1 1 calc R . .
H19C H 1.0463 0.1280 0.8246 0.077 Uiso 1 1 calc R . .
C20 C 0.8409(6) 0.4688(4) 0.8664(4) 0.0775(12) Uani 1 1 d . . .
C21 C 0.9318(5) 0.4778(4) 0.9076(4) 0.0775(12) Uani 1 1 d . . .
H21A H 0.9484 0.5302 0.9112 0.116 Uiso 1 1 calc R . .
H21B H 0.9882 0.4512 0.8904 0.116 Uiso 1 1 calc R . .
H21C H 0.9167 0.4578 0.9474 0.116 Uiso 1 1 calc R . .
C22 C 0.8682(6) 0.5049(4) 0.8055(3) 0.0775(12) Uani 1 1 d . . .
H22A H 0.8151 0.4959 0.7765 0.116 Uiso 1 1 calc R . .
H22B H 0.9301 0.4835 0.7906 0.116 Uiso 1 1 calc R . .
H22C H 0.8767 0.5580 0.8111 0.116 Uiso 1 1 calc R . .
C23 C 0.7551(5) 0.5128(4) 0.8930(4) 0.0775(12) Uani 1 1 d . . .
H23A H 0.7566 0.5090 0.9368 0.116 Uiso 1 1 calc R . .
H23B H 0.6922 0.4931 0.8779 0.116 Uiso 1 1 calc R . .
H23C H 0.7614 0.5646 0.8812 0.116 Uiso 1 1 calc R . .
C24 C 0.5205(4) -0.0455(3) 0.9124(2) 0.0288(11) Uani 1 1 d . . .
C25 C 0.4291(3) -0.0876(3) 0.9110(2) 0.0324(12) Uani 1 1 d . . .
C26 C 0.4207(4) -0.1462(3) 0.9500(2) 0.0385(13) Uani 1 1 d . . .
H26 H 0.3596 -0.1720 0.9501 0.046 Uiso 1 1 calc R . .
C27 C 0.4953(4) -0.1715(3) 0.9901(2) 0.0386(14) Uani 1 1 d . A .
C28 C 0.5825(4) -0.1325(3) 0.9894(2) 0.0372(13) Uani 1 1 d . . .
H28 H 0.6341 -0.1469 1.0159 0.045 Uiso 1 1 calc R . .
C29 C 0.5986(3) -0.0716(3) 0.9506(2) 0.0287(11) Uani 1 1 d . . .
C30 C 0.6977(4) -0.0405(3) 0.9516(2) 0.0317(13) Uani 1 1 d . . .
H30 H 0.7399 -0.0596 0.9820 0.038 Uiso 1 1 calc R . .
C31 C 0.8415(4) 0.0258(3) 0.9343(2) 0.0308(11) Uani 1 1 d . . .
C32 C 0.9204(4) -0.0106(3) 0.9038(2) 0.0371(13) Uani 1 1 d . . .
C33 C 1.0167(4) 0.0031(4) 0.9250(3) 0.0506(17) Uani 1 1 d . . .
H33 H 1.0705 -0.0211 0.9059 0.061 Uiso 1 1 calc R . .
C34 C 1.0366(4) 0.0499(4) 0.9721(3) 0.0532(18) Uani 1 1 d . . .
H34 H 1.1027 0.0567 0.9855 0.064 Uiso 1 1 calc R . .
C35 C 0.9594(4) 0.0869(4) 0.9997(2) 0.0508(16) Uani 1 1 d . . .
H35 H 0.9731 0.1208 1.0310 0.061 Uiso 1 1 calc R . .
C36 C 0.8597(4) 0.0744(3) 0.9816(2) 0.0383(11) Uani 1 1 d . . .
C37 C 0.9020(4) -0.0599(4) 0.8506(3) 0.0584(18) Uani 1 1 d . . .
H37A H 0.9655 -0.0762 0.8339 0.088 Uiso 1 1 calc R . .
H37B H 0.8651 -0.0327 0.8199 0.088 Uiso 1 1 calc R . .
H37C H 0.8635 -0.1029 0.8633 0.088 Uiso 1 1 calc R . .
C38 C 0.7760(4) 0.1154(4) 1.0121(3) 0.0555(18) Uani 1 1 d . . .
H38A H 0.7389 0.1436 0.9822 0.083 Uiso 1 1 calc R . .
H38B H 0.8034 0.1490 1.0423 0.083 Uiso 1 1 calc R . .
H38C H 0.7317 0.0800 1.0317 0.083 Uiso 1 1 calc R . .
C39 C 0.3434(4) -0.0651(3) 0.8680(2) 0.0369(12) Uani 1 1 d . . .
C40 C 0.2541(4) -0.1179(3) 0.8730(3) 0.0467(15) Uani 1 1 d . . .
H40A H 0.2294 -0.1178 0.9143 0.070 Uiso 1 1 calc R . .
H40B H 0.2748 -0.1678 0.8620 0.070 Uiso 1 1 calc R . .
H40C H 0.2014 -0.1014 0.8459 0.070 Uiso 1 1 calc R . .
C41 C 0.3790(4) -0.0662(4) 0.8022(2) 0.0558(19) Uani 1 1 d . . .
H41A H 0.3227 -0.0570 0.7755 0.084 Uiso 1 1 calc R . .
H41B H 0.4078 -0.1144 0.7930 0.084 Uiso 1 1 calc R . .
H41C H 0.4291 -0.0278 0.7963 0.084 Uiso 1 1 calc R . .
C42 C 0.3055(4) 0.0122(3) 0.8867(3) 0.0594(19) Uani 1 1 d . . .
H42A H 0.2544 0.0285 0.8584 0.089 Uiso 1 1 calc R . .
H42B H 0.3607 0.0472 0.8863 0.089 Uiso 1 1 calc R . .
H42C H 0.2773 0.0097 0.9272 0.089 Uiso 1 1 calc R . .
C43 C 0.4761(4) -0.2367(3) 1.0320(3) 0.0453(15) Uani 1 1 d D . .
C44 C 0.4115(14) -0.2956(10) 1.0033(7) 0.090(3) Uani 0.50 1 d P A 1
H44A H 0.4331 -0.3038 0.9618 0.135 Uiso 0.50 1 calc PR A 1
H44B H 0.3423 -0.2794 1.0035 0.135 Uiso 0.50 1 calc PR A 1
H44C H 0.4176 -0.3416 1.0260 0.135 Uiso 0.50 1 calc PR A 1
C44' C 0.4859(14) -0.3057(8) 0.9938(7) 0.090(3) Uani 0.50 1 d PD A 2
H44D H 0.4561 -0.3475 1.0150 0.135 Uiso 0.50 1 calc PR A 2
H44E H 0.5562 -0.3158 0.9865 0.135 Uiso 0.50 1 calc PR A 2
H44F H 0.4519 -0.2983 0.9555 0.135 Uiso 0.50 1 calc PR A 2
C45 C 0.4166(13) -0.2087(9) 1.0880(6) 0.090(3) Uani 0.50 1 d PD A 1
H45A H 0.3627 -0.1765 1.0747 0.135 Uiso 0.50 1 calc PR A 1
H45B H 0.4610 -0.1813 1.1146 0.135 Uiso 0.50 1 calc PR A 1
H45C H 0.3890 -0.2510 1.1096 0.135 Uiso 0.50 1 calc PR A 1
C45' C 0.3748(11) -0.2288(10) 1.0626(7) 0.090(3) Uani 0.50 1 d PD A 2
H45D H 0.3221 -0.2356 1.0329 0.135 Uiso 0.50 1 calc PR A 2
H45E H 0.3692 -0.1797 1.0804 0.135 Uiso 0.50 1 calc PR A 2
H45F H 0.3683 -0.2662 1.0941 0.135 Uiso 0.50 1 calc PR A 2
C46 C 0.5693(16) -0.2674(11) 1.0609(8) 0.090(3) Uani 0.50 1 d P A 1
H46A H 0.5514 -0.3072 1.0887 0.135 Uiso 0.50 1 calc PR A 1
H46B H 0.6032 -0.2282 1.0830 0.135 Uiso 0.50 1 calc PR A 1
H46C H 0.6134 -0.2868 1.0298 0.135 Uiso 0.50 1 calc PR A 1
C46' C 0.5480(17) -0.2399(10) 1.0849(7) 0.090(3) Uani 0.50 1 d P A 2
H46D H 0.5327 -0.2829 1.1098 0.135 Uiso 0.50 1 calc PR A 2
H46E H 0.5414 -0.1950 1.1090 0.135 Uiso 0.50 1 calc PR A 2
H46F H 0.6160 -0.2438 1.0699 0.135 Uiso 0.50 1 calc PR A 2
C47 C 0.6392(5) 0.2016(3) 0.7145(2) 0.0496(15) Uani 1 1 d . . .
H47A H 0.6117 0.2060 0.7550 0.074 Uiso 1 1 calc R . .
H47B H 0.6031 0.2345 0.6873 0.074 Uiso 1 1 calc R . .
H47C H 0.7093 0.2154 0.7150 0.074 Uiso 1 1 calc R . .
C48 C 0.4967(4) 0.0931(4) 0.6552(3) 0.0604(17) Uani 1 1 d . . .
H48A H 0.5009 0.0730 0.6145 0.091 Uiso 1 1 calc R . .
H48B H 0.4644 0.1414 0.6541 0.091 Uiso 1 1 calc R . .
H48C H 0.4580 0.0596 0.6805 0.091 Uiso 1 1 calc R . .
C49 C 0.7152(5) 0.0954(4) 0.6226(2) 0.062(2) Uani 1 1 d . . .
H49A H 0.7832 0.0930 0.6379 0.094 Uiso 1 1 calc R . .
H49B H 0.7080 0.1385 0.5965 0.094 Uiso 1 1 calc R . .
H49C H 0.7006 0.0507 0.5997 0.094 Uiso 1 1 calc R . .
C50 C 0.6580(5) -0.1138(3) 0.7933(2) 0.0494(14) Uani 1 1 d . . .
H50A H 0.6949 -0.0924 0.8269 0.074 Uiso 1 1 calc R . .
H50B H 0.6858 -0.1621 0.7833 0.074 Uiso 1 1 calc R . .
H50C H 0.5883 -0.1195 0.8046 0.074 Uiso 1 1 calc R . .
C51 C 0.7954(4) -0.0675(4) 0.6911(3) 0.067(2) Uani 1 1 d . . .
H51A H 0.8007 -0.0395 0.6537 0.100 Uiso 1 1 calc R . .
H51B H 0.8039 -0.1201 0.6826 0.100 Uiso 1 1 calc R . .
H51C H 0.8469 -0.0513 0.7191 0.100 Uiso 1 1 calc R . .
C52 C 0.5755(5) -0.0879(4) 0.6701(3) 0.0641(18) Uani 1 1 d . . .
H52A H 0.5088 -0.0867 0.6875 0.096 Uiso 1 1 calc R . .
H52B H 0.5927 -0.1388 0.6597 0.096 Uiso 1 1 calc R . .
H52C H 0.5771 -0.0574 0.6338 0.096 Uiso 1 1 calc R . .

loop_
_atom_site_aniso_label
_atom_site_aniso_U_11
_atom_site_aniso_U_22
_atom_site_aniso_U_33
_atom_site_aniso_U_23
_atom_site_aniso_U_13
_atom_site_aniso_U_12
Yb1 0.02391(9) 0.02500(10) 0.02850(9) 0.00257(10) -0.00081(10) -0.00161(10)
Si1 0.0398(9) 0.0536(11) 0.0308(7) 0.0056(7) -0.0005(6) -0.0029(7)
Si2 0.0494(11) 0.0451(10) 0.0356(8) -0.0069(7) -0.0043(8) 0.0042(8)
O1 0.0261(15) 0.0265(19) 0.0439(18) -0.002(2) 0.0016(19) -0.0030(14)
O2 0.0246(18) 0.032(2) 0.041(2) 0.0113(17) -0.0006(16) 0.0002(16)
N1 0.022(2) 0.025(3) 0.043(2) 0.001(2) 0.0015(19) 0.0005(19)
N2 0.023(2) 0.033(3) 0.031(2) 0.002(2) -0.0001(18) -0.004(2)
N3 0.032(2) 0.037(3) 0.033(2) 0.0019(19) -0.002(2) 0.000(2)
C1 0.027(2) 0.029(3) 0.029(2) 0.003(3) -0.005(2) -0.003(2)
C2 0.023(3) 0.039(3) 0.036(3) 0.003(2) 0.000(2) -0.003(2)
C3 0.027(2) 0.039(3) 0.047(3) 0.004(3) -0.006(2) -0.009(2)
C4 0.030(3) 0.035(3) 0.049(3) 0.000(3) 0.000(2) -0.013(2)
C5 0.032(3) 0.025(3) 0.050(3) 0.006(3) -0.004(2) -0.001(2)
C6 0.021(2) 0.028(3) 0.037(3) 0.004(2) -0.002(2) -0.004(2)
C7 0.026(3) 0.028(3) 0.042(3) 0.003(3) 0.002(2) 0.001(2)
C8 0.028(3) 0.020(3) 0.049(3) 0.002(3) -0.002(3) -0.002(2)
C9 0.030(3) 0.029(3) 0.068(4) 0.002(3) -0.009(3) 0.001(2)
C10 0.020(3) 0.038(4) 0.088(5) -0.001(4) -0.006(3) 0.000(3)
C11 0.033(3) 0.044(4) 0.101(6) -0.007(4) 0.022(4) 0.003(3)
C12 0.040(3) 0.053(4) 0.073(4) 0.002(3) 0.024(4) -0.004(3)
C13 0.031(3) 0.042(4) 0.055(4) 0.000(3) 0.009(3) -0.003(3)
C14 0.038(4) 0.085(6) 0.073(5) 0.001(4) -0.014(3) 0.006(4)
C15 0.054(4) 0.115(7) 0.044(4) 0.002(4) 0.007(3) -0.021(4)
C16 0.022(3) 0.046(4) 0.041(3) 0.010(3) -0.001(2) -0.004(2)
C17 0.039(3) 0.054(4) 0.077(4) 0.008(4) 0.020(3) -0.006(3)
C18 0.044(3) 0.069(5) 0.049(4) -0.015(4) 0.013(3) -0.002(3)
C19 0.033(3) 0.052(4) 0.070(4) 0.014(4) 0.006(3) -0.002(3)
C20 0.068(2) 0.039(2) 0.125(3) 0.001(2) -0.008(2) -0.0149(19)
C21 0.068(2) 0.039(2) 0.125(3) 0.001(2) -0.008(2) -0.0149(19)
C22 0.068(2) 0.039(2) 0.125(3) 0.001(2) -0.008(2) -0.0149(19)
C23 0.068(2) 0.039(2) 0.125(3) 0.001(2) -0.008(2) -0.0149(19)
C24 0.034(3) 0.024(3) 0.029(3) 0.002(2) 0.003(2) -0.003(2)
C25 0.026(2) 0.030(3) 0.041(3) 0.000(3) 0.001(2) -0.004(2)
C26 0.034(3) 0.038(4) 0.043(3) 0.002(3) -0.001(2) -0.009(3)
C27 0.045(3) 0.034(3) 0.037(3) 0.006(3) -0.002(3) -0.008(3)
C28 0.038(3) 0.036(3) 0.038(3) 0.009(3) -0.007(2) -0.007(3)
C29 0.026(2) 0.029(3) 0.031(2) 0.002(3) 0.001(2) -0.005(2)
C30 0.035(3) 0.032(3) 0.029(3) 0.005(2) -0.005(2) -0.001(2)
C31 0.026(3) 0.034(3) 0.032(2) 0.014(2) 0.000(2) -0.003(3)
C32 0.030(3) 0.034(3) 0.047(3) 0.009(3) -0.005(2) 0.006(2)
C33 0.031(3) 0.063(5) 0.057(4) 0.017(4) -0.001(3) 0.008(3)
C34 0.025(3) 0.078(5) 0.056(4) 0.018(4) -0.014(3) -0.004(3)
C35 0.049(3) 0.063(5) 0.040(3) 0.010(3) -0.016(3) -0.015(4)
C36 0.036(3) 0.047(3) 0.032(2) 0.007(3) -0.005(2) -0.007(3)
C37 0.049(3) 0.058(5) 0.068(4) -0.017(4) 0.008(3) 0.016(3)
C38 0.057(4) 0.060(5) 0.049(4) -0.011(3) -0.003(3) -0.014(3)
C39 0.027(3) 0.029(3) 0.055(3) 0.007(2) -0.008(3) -0.003(3)
C40 0.033(3) 0.036(4) 0.072(4) 0.004(3) -0.002(3) -0.003(3)
C41 0.041(3) 0.075(5) 0.051(3) 0.016(4) -0.010(3) -0.016(3)
C42 0.039(3) 0.031(4) 0.108(6) 0.008(4) -0.017(4) 0.004(3)
C43 0.049(3) 0.037(4) 0.049(3) 0.016(3) -0.008(3) -0.013(3)
C44 0.132(7) 0.064(5) 0.074(5) 0.038(4) -0.014(5) -0.027(5)
C44' 0.132(7) 0.064(5) 0.074(5) 0.038(4) -0.014(5) -0.027(5)
C45 0.132(7) 0.064(5) 0.074(5) 0.038(4) -0.014(5) -0.027(5)
C45' 0.132(7) 0.064(5) 0.074(5) 0.038(4) -0.014(5) -0.027(5)
C46 0.132(7) 0.064(5) 0.074(5) 0.038(4) -0.014(5) -0.027(5)
C46' 0.132(7) 0.064(5) 0.074(5) 0.038(4) -0.014(5) -0.027(5)
C47 0.047(3) 0.048(4) 0.054(3) 0.020(3) -0.004(3) -0.006(3)
C48 0.057(3) 0.073(5) 0.051(3) -0.002(4) -0.015(3) 0.008(3)
C49 0.067(4) 0.081(6) 0.039(3) 0.017(4) 0.011(3) 0.006(4)
C50 0.060(4) 0.044(4) 0.043(3) -0.008(3) -0.010(3) 0.005(3)
C51 0.071(4) 0.068(5) 0.061(4) -0.004(4) 0.010(3) 0.031(4)
C52 0.089(4) 0.048(4) 0.055(4) -0.017(4) -0.005(3) -0.005(4)

loop_
_atom_type_symbol
_atom_type_description
_atom_type_scat_dispersion_real
_atom_type_scat_dispersion_imag
_atom_type_scat_source
C C 0.0033 0.0016 'International Tables Vol C Tables 4.2.6.8 and 6.1.1.4'
H H 0.0000 0.0000 'International Tables Vol C Tables 4.2.6.8 and 6.1.1.4'
N N 0.0061 0.0033 'International Tables Vol C Tables 4.2.6.8 and 6.1.1.4'
O O 0.0106 0.0060 'International Tables Vol C Tables 4.2.6.8 and 6.1.1.4'
Si Si 0.0817 0.0704 'International Tables Vol C Tables 4.2.6.8 and 6.1.1.4'
Yb Yb -0.3850 5.5486 'International Tables Vol C Tables 4.2.6.8 and 6.1.1.4'

loop_
_geom_angle_atom_site_label_1
_geom_angle_atom_site_label_2
_geom_angle_atom_site_label_3
_geom_angle
O2 Yb1 O1 154.59(14)
O2 Yb1 N3 102.40(14)
O1 Yb1 N3 103.00(15)
O2 Yb1 N2 77.80(14)
O1 Yb1 N2 88.51(14)
N3 Yb1 N2 120.57(14)
O2 Yb1 N1 89.42(14)
O1 Yb1 N1 77.16(13)
N3 Yb1 N1 123.98(14)
N2 Yb1 N1 115.45(14)
O2 Yb1 Si1 114.08(10)
O1 Yb1 Si1 89.67(11)
N3 Yb1 Si1 25.76(11)
N2 Yb1 Si1 143.27(10)
N1 Yb1 Si1 99.82(10)
O2 Yb1 Si2 88.27(10)
O1 Yb1 Si2 114.93(10)
N3 Yb1 Si2 25.29(11)
N2 Yb1 Si2 97.35(10)
N1 Yb1 Si2 145.80(10)
Si1 Yb1 Si2 51.04(4)
N3 Si1 C49 113.9(3)
N3 Si1 C47 111.5(2)
C49 Si1 C47 104.8(3)
N3 Si1 C48 112.2(3)
C49 Si1 C48 106.7(3)
C47 Si1 C48 107.2(3)
N3 Si1 Yb1 34.29(13)
C49 Si1 Yb1 133.8(2)
C47 Si1 Yb1 78.35(17)
C48 Si1 Yb1 116.3(2)
N3 Si2 C50 112.6(2)
N3 Si2 C52 113.7(3)
C50 Si2 C52 105.7(3)
N3 Si2 C51 111.8(3)
C50 Si2 C51 107.0(3)
C52 Si2 C51 105.5(3)
N3 Si2 Yb1 33.33(12)
C50 Si2 Yb1 79.98(17)
C52 Si2 Yb1 132.7(2)
C51 Si2 Yb1 117.8(2)
C1 O1 Yb1 142.5(3)
C24 O2 Yb1 142.3(3)
C7 N1 C8 112.1(4)
C7 N1 Yb1 124.4(3)
C8 N1 Yb1 123.4(3)
C30 N2 C31 111.7(4)
C30 N2 Yb1 124.1(3)
C31 N2 Yb1 123.8(3)
Si1 N3 Si2 118.6(2)
Si1 N3 Yb1 119.9(2)
Si2 N3 Yb1 121.4(2)
O1 C1 C6 120.1(4)
O1 C1 C2 121.9(4)
C6 C1 C2 118.0(4)
C3 C2 C1 117.2(5)
C3 C2 C16 122.3(4)
C1 C2 C16 120.5(5)
C2 C3 C4 125.8(5)
C2 C3 H3 117.1
C4 C3 H3 117.1
C3 C4 C5 115.6(5)
C3 C4 C20 121.0(5)
C5 C4 C20 123.3(6)
C6 C5 C4 122.1(5)
C6 C5 H5 119.0
C4 C5 H5 119.0
C5 C6 C1 120.9(4)
C5 C6 C7 116.3(5)
C1 C6 C7 122.8(5)
N1 C7 C6 130.9(5)
N1 C7 H7 114.6
C6 C7 H7 114.6
C9 C8 C13 121.1(5)
C9 C8 N1 119.6(5)
C13 C8 N1 119.3(5)
C10 C9 C8 118.5(6)
C10 C9 C14 120.8(5)
C8 C9 C14 120.7(5)
C11 C10 C9 121.9(6)
C11 C10 H10 119.0
C9 C10 H10 119.0
C10 C11 C12 119.6(5)
C10 C11 H11 120.2
C12 C11 H11 120.2
C11 C12 C13 120.9(6)
C11 C12 H12 119.6
C13 C12 H12 119.6
C8 C13 C12 118.0(5)
C8 C13 C15 121.5(5)
C12 C13 C15 120.4(5)
C9 C14 H14A 109.5
C9 C14 H14B 109.5
H14A C14 H14B 109.5
C9 C14 H14C 109.5
H14A C14 H14C 109.5
H14B C14 H14C 109.5
C13 C15 H15A 109.5
C13 C15 H15B 109.5
H15A C15 H15B 109.5
C13 C15 H15C 109.5
H15A C15 H15C 109.5
H15B C15 H15C 109.5
C18 C16 C19 110.7(5)
C18 C16 C2 111.7(4)
C19 C16 C2 109.0(4)
C18 C16 C17 106.9(5)
C19 C16 C17 106.9(4)
C2 C16 C17 111.5(5)
C16 C17 H17A 109.5
C16 C17 H17B 109.5
H17A C17 H17B 109.5
C16 C17 H17C 109.5
H17A C17 H17C 109.5
H17B C17 H17C 109.5
C16 C18 H18A 109.5
C16 C18 H18B 109.5
H18A C18 H18B 109.5
C16 C18 H18C 109.5
H18A C18 H18C 109.5
H18B C18 H18C 109.5
C16 C19 H19A 109.5
C16 C19 H19B 109.5
H19A C19 H19B 109.5
C16 C19 H19C 109.5
H19A C19 H19C 109.5
H19B C19 H19C 109.5
C23 C20 C4 113.5(6)
C23 C20 C21 108.5(6)
C4 C20 C21 110.9(6)
C23 C20 C22 107.4(6)
C4 C20 C22 109.6(6)
C21 C20 C22 106.6(6)
C20 C21 H21A 109.5
C20 C21 H21B 109.5
H21A C21 H21B 109.5
C20 C21 H21C 109.5
H21A C21 H21C 109.5
H21B C21 H21C 109.5
C20 C22 H22A 109.5
C20 C22 H22B 109.5
H22A C22 H22B 109.5
C20 C22 H22C 109.5
H22A C22 H22C 109.5
H22B C22 H22C 109.5
C20 C23 H23A 109.5
C20 C23 H23B 109.5
H23A C23 H23B 109.5
C20 C23 H23C 109.5
H23A C23 H23C 109.5
H23B C23 H23C 109.5
O2 C24 C29 119.3(4)
O2 C24 C25 123.1(4)
C29 C24 C25 117.6(4)
C26 C25 C24 117.6(4)
C26 C25 C39 121.9(4)
C24 C25 C39 120.5(5)
C25 C26 C27 125.9(5)
C25 C26 H26 117.0
C27 C26 H26 117.0
C28 C27 C26 115.7(5)
C28 C27 C43 123.5(5)
C26 C27 C43 120.8(5)
C27 C28 C29 122.6(5)
C27 C28 H28 118.7
C29 C28 H28 118.7
C28 C29 C24 120.4(4)
C28 C29 C30 115.7(4)
C24 C29 C30 124.0(5)
N2 C30 C29 130.1(5)
N2 C30 H30 115.0
C29 C30 H30 115.0
C36 C31 C32 121.5(5)
C36 C31 N2 119.1(5)
C32 C31 N2 119.4(4)
C33 C32 C31 116.6(5)
C33 C32 C37 121.5(5)
C31 C32 C37 121.9(5)
C34 C33 C32 123.1(6)
C34 C33 H33 118.4
C32 C33 H33 118.4
C33 C34 C35 119.4(5)
C33 C34 H34 120.3
C35 C34 H34 120.3
C34 C35 C36 120.6(6)
C34 C35 H35 119.7
C36 C35 H35 119.7
C31 C36 C35 118.7(5)
C31 C36 C38 121.2(5)
C35 C36 C38 120.0(5)
C32 C37 H37A 109.5
C32 C37 H37B 109.5
H37A C37 H37B 109.5
C32 C37 H37C 109.5
H37A C37 H37C 109.5
H37B C37 H37C 109.5
C36 C38 H38A 109.5
C36 C38 H38B 109.5
H38A C38 H38B 109.5
C36 C38 H38C 109.5
H38A C38 H38C 109.5
H38B C38 H38C 109.5
C40 C39 C41 107.7(5)
C40 C39 C42 106.5(5)
C41 C39 C42 111.7(5)
C40 C39 C25 111.9(4)
C41 C39 C25 110.5(4)
C42 C39 C25 108.5(4)
C39 C40 H40A 109.5
C39 C40 H40B 109.5
H40A C40 H40B 109.5
C39 C40 H40C 109.5
H40A C40 H40C 109.5
H40B C40 H40C 109.5
C39 C41 H41A 109.5
C39 C41 H41B 109.5
H41A C41 H41B 109.5
C39 C41 H41C 109.5
H41A C41 H41C 109.5
H41B C41 H41C 109.5
C39 C42 H42A 109.5
C39 C42 H42B 109.5
H42A C42 H42B 109.5
C39 C42 H42C 109.5
H42A C42 H42C 109.5
H42B C42 H42C 109.5
C44' C43 C46 82.1(10)
C44' C43 C44 40.1(9)
C46 C43 C44 113.3(11)
C44' C43 C46' 110.2(10)
C46 C43 C46' 29.9(10)
C44 C43 C46' 131.5(10)
C44' C43 C27 106.4(7)
C46 C43 C27 113.7(8)
C44 C43 C27 112.6(7)
C46' C43 C27 113.1(8)
C44' C43 C45' 113.8(10)
C46 C43 C45' 125.6(10)
C44 C43 C45' 75.1(10)
C46' C43 C45' 103.1(10)
C27 C43 C45' 110.5(7)
C44' C43 C45 139.2(10)
C46 C43 C45 101.8(10)
C44 C43 C45 105.6(10)
C46' C43 C45 73.9(10)
C27 C43 C45 108.8(7)
C45' C43 C45 32.9(8)
C43 C44 H44A 109.5
C43 C44 H44B 109.5
C43 C44 H44C 109.5
C43 C44' H44D 109.5
C43 C44' H44E 109.5
H44D C44' H44E 109.5
C43 C44' H44F 109.5
H44D C44' H44F 109.5
H44E C44' H44F 109.5
C43 C45 H45A 109.5
C43 C45 H45B 109.5
C43 C45 H45C 109.5
C43 C45' H45D 109.5
C43 C45' H45E 109.5
H45D C45' H45E 109.5
C43 C45' H45F 109.5
H45D C45' H45F 109.5
H45E C45' H45F 109.5
C43 C46 H46A 109.5
C43 C46 H46B 109.5
C43 C46 H46C 109.5
C43 C46' H46D 109.5
C43 C46' H46E 109.5
H46D C46' H46E 109.5
C43 C46' H46F 109.5
H46D C46' H46F 109.5
H46E C46' H46F 109.5
Si1 C47 H47A 109.5
Si1 C47 H47B 109.5
H47A C47 H47B 109.5
Si1 C47 H47C 109.5
H47A C47 H47C 109.5
H47B C47 H47C 109.5
Si1 C48 H48A 109.5
Si1 C48 H48B 109.5
H48A C48 H48B 109.5
Si1 C48 H48C 109.5
H48A C48 H48C 109.5
H48B C48 H48C 109.5
Si1 C49 H49A 109.5
Si1 C49 H49B 109.5
H49A C49 H49B 109.5
Si1 C49 H49C 109.5
H49A C49 H49C 109.5
H49B C49 H49C 109.5
Si2 C50 H50A 109.5
Si2 C50 H50B 109.5
H50A C50 H50B 109.5
Si2 C50 H50C 109.5
H50A C50 H50C 109.5
H50B C50 H50C 109.5
Si2 C51 H51A 109.5
Si2 C51 H51B 109.5
H51A C51 H51B 109.5
Si2 C51 H51C 109.5
H51A C51 H51C 109.5
H51B C51 H51C 109.5
Si2 C52 H52A 109.5
Si2 C52 H52B 109.5
H52A C52 H52B 109.5
Si2 C52 H52C 109.5
H52A C52 H52C 109.5
H52B C52 H52C 109.5

loop_
_geom_bond_atom_site_label_1
_geom_bond_atom_site_label_2
_geom_bond_distance
Yb1 O2 2.096(3)
Yb1 O1 2.113(3)
Yb1 N3 2.219(4)
Yb1 N2 2.411(4)
Yb1 N1 2.420(4)
Yb1 Si1 3.4118(14)
Yb1 Si2 3.4472(16)
Si1 N3 1.711(4)
Si1 C49 1.866(6)
Si1 C47 1.875(6)
Si1 C48 1.883(5)
Si2 N3 1.725(4)
Si2 C50 1.862(5)
Si2 C52 1.866(6)
Si2 C51 1.901(6)
O1 C1 1.313(5)
O2 C24 1.319(6)
N1 C7 1.305(6)
N1 C8 1.469(6)
N2 C30 1.312(7)
N2 C31 1.456(6)
C1 C6 1.422(7)
C1 C2 1.436(6)
C2 C3 1.379(7)
C2 C16 1.540(7)
C3 C4 1.395(7)
C3 H3 0.9400
C4 C5 1.395(7)
C4 C20 1.524(8)
C5 C6 1.383(7)
C5 H5 0.9400
C6 C7 1.441(6)
C7 H7 0.9400
C8 C9 1.395(7)
C8 C13 1.396(7)
C9 C10 1.379(8)
C9 C14 1.504(9)
C10 C11 1.371(9)
C10 H10 0.9400
C11 C12 1.373(9)
C11 H11 0.9400
C12 C13 1.411(8)
C12 H12 0.9400
C13 C15 1.509(8)
C14 H14A 0.9700
C14 H14B 0.9700
C14 H14C 0.9700
C15 H15A 0.9700
C15 H15B 0.9700
C15 H15C 0.9700
C16 C18 1.501(8)
C16 C19 1.530(8)
C16 C17 1.550(7)
C17 H17A 0.9700
C17 H17B 0.9700
C17 H17C 0.9700
C18 H18A 0.9700
C18 H18B 0.9700
C18 H18C 0.9700
C19 H19A 0.9700
C19 H19B 0.9700
C19 H19C 0.9700
C20 C23 1.511(10)
C20 C21 1.526(10)
C20 C22 1.536(10)
C21 H21A 0.9700
C21 H21B 0.9700
C21 H21C 0.9700
C22 H22A 0.9700
C22 H22B 0.9700
C22 H22C 0.9700
C23 H23A 0.9700
C23 H23B 0.9700
C23 H23C 0.9700
C24 C29 1.421(7)
C24 C25 1.436(7)
C25 C26 1.365(7)
C25 C39 1.542(7)
C26 C27 1.408(7)
C26 H26 0.9400
C27 C28 1.359(7)
C27 C43 1.515(8)
C28 C29 1.407(7)
C28 H28 0.9400
C29 C30 1.438(6)
C30 H30 0.9400
C31 C36 1.383(7)
C31 C32 1.413(7)
C32 C33 1.392(7)
C32 C37 1.490(8)
C33 C34 1.364(9)
C33 H33 0.9400
C34 C35 1.371(8)
C34 H34 0.9400
C35 C36 1.409(7)
C35 H35 0.9400
C36 C38 1.498(8)
C37 H37A 0.9700
C37 H37B 0.9700
C37 H37C 0.9700
C38 H38A 0.9700
C38 H38B 0.9700
C38 H38C 0.9700
C39 C40 1.528(7)
C39 C41 1.529(7)
C39 C42 1.536(8)
C40 H40A 0.9700
C40 H40B 0.9700
C40 H40C 0.9700
C41 H41A 0.9700
C41 H41B 0.9700
C41 H41C 0.9700
C42 H42A 0.9700
C42 H42B 0.9700
C42 H42C 0.9700
C43 C44' 1.504(14)
C43 C46 1.51(2)
C43 C44 1.505(17)
C43 C46' 1.514(19)
C43 C45' 1.520(14)
C43 C45 1.553(14)
C44 H44A 0.9700
C44 H44B 0.9700
C44 H44C 0.9700
C44' H44D 0.9700
C44' H44E 0.9700
C44' H44F 0.9700
C45 H45A 0.9700
C45 H45B 0.9700
C45 H45C 0.9700
C45' H45D 0.9700
C45' H45E 0.9700
C45' H45F 0.9700
C46 H46A 0.9700
C46 H46B 0.9700
C46 H46C 0.9700
C46' H46D 0.9700
C46' H46E 0.9700
C46' H46F 0.9700
C47 H47A 0.9700
C47 H47B 0.9700
C47 H47C 0.9700
C48 H48A 0.9700
C48 H48B 0.9700
C48 H48C 0.9700
C49 H49A 0.9700
C49 H49B 0.9700
C49 H49C 0.9700
C50 H50A 0.9700
C50 H50B 0.9700
C50 H50C 0.9700
C51 H51A 0.9700
C51 H51B 0.9700
C51 H51C 0.9700
C52 H52A 0.9700
C52 H52B 0.9700
C52 H52C 0.9700

loop_
_geom_torsion_atom_site_label_1
_geom_torsion_atom_site_label_2
_geom_torsion_atom_site_label_3
_geom_torsion_atom_site_label_4
_geom_torsion
O2 Yb1 Si1 N3 -67.3(3)
O1 Yb1 Si1 N3 122.0(3)
N2 Yb1 Si1 N3 34.9(3)
N1 Yb1 Si1 N3 -161.1(3)
Si2 Yb1 Si1 N3 -1.2(3)
O2 Yb1 Si1 C49 -133.0(4)
O1 Yb1 Si1 C49 56.3(4)
N3 Yb1 Si1 C49 -65.6(4)
N2 Yb1 Si1 C49 -30.8(4)
N1 Yb1 Si1 C49 133.2(4)
Si2 Yb1 Si1 C49 -66.8(4)
O2 Yb1 Si1 C47 127.6(2)
O1 Yb1 Si1 C47 -43.1(2)
N3 Yb1 Si1 C47 -165.1(3)
N2 Yb1 Si1 C47 -130.2(3)
N1 Yb1 Si1 C47 33.8(2)
Si2 Yb1 Si1 C47 -166.3(2)
O2 Yb1 Si1 C48 24.0(3)
O1 Yb1 Si1 C48 -146.7(3)
N3 Yb1 Si1 C48 91.4(4)
N2 Yb1 Si1 C48 126.3(3)
N1 Yb1 Si1 C48 -69.8(3)
Si2 Yb1 Si1 C48 90.2(3)
O2 Yb1 Si2 N3 124.5(3)
O1 Yb1 Si2 N3 -66.2(3)
N2 Yb1 Si2 N3 -158.0(3)
N1 Yb1 Si2 N3 38.1(3)
Si1 Yb1 Si2 N3 1.2(3)
O2 Yb1 Si2 C50 -43.5(2)
O1 Yb1 Si2 C50 125.7(2)
N3 Yb1 Si2 C50 -168.1(4)
N2 Yb1 Si2 C50 33.9(2)
N1 Yb1 Si2 C50 -130.0(3)
Si1 Yb1 Si2 C50 -166.9(2)
O2 Yb1 Si2 C52 58.6(3)
O1 Yb1 Si2 C52 -132.2(3)
N3 Yb1 Si2 C52 -65.9(4)
N2 Yb1 Si2 C52 136.1(3)
N1 Yb1 Si2 C52 -27.8(4)
Si1 Yb1 Si2 C52 -64.7(3)
O2 Yb1 Si2 C51 -147.5(3)
O1 Yb1 Si2 C51 21.7(3)
N3 Yb1 Si2 C51 87.9(4)
N2 Yb1 Si2 C51 -70.1(3)
N1 Yb1 Si2 C51 126.0(3)
Si1 Yb1 Si2 C51 89.1(2)
O2 Yb1 O1 C1 -76.9(7)
N3 Yb1 O1 C1 105.2(6)
N2 Yb1 O1 C1 -133.7(6)
N1 Yb1 O1 C1 -17.2(6)
Si1 Yb1 O1 C1 83.0(6)
Si2 Yb1 O1 C1 128.9(6)
O1 Yb1 O2 C24 -77.1(6)
N3 Yb1 O2 C24 100.8(5)
N2 Yb1 O2 C24 -18.3(5)
N1 Yb1 O2 C24 -134.5(5)
Si1 Yb1 O2 C24 125.0(5)
Si2 Yb1 O2 C24 79.6(5)
O2 Yb1 N1 C7 161.1(4)
O1 Yb1 N1 C7 2.9(4)
N3 Yb1 N1 C7 -94.3(4)
N2 Yb1 N1 C7 85.0(4)
Si1 Yb1 N1 C7 -84.5(4)
Si2 Yb1 N1 C7 -112.8(4)
O2 Yb1 N1 C8 -13.8(4)
O1 Yb1 N1 C8 -172.0(4)
N3 Yb1 N1 C8 90.8(4)
N2 Yb1 N1 C8 -90.0(4)
Si1 Yb1 N1 C8 100.6(4)
Si2 Yb1 N1 C8 72.3(4)
O2 Yb1 N2 C30 2.8(4)
O1 Yb1 N2 C30 161.3(4)
N3 Yb1 N2 C30 -94.5(4)
N1 Yb1 N2 C30 86.3(4)
Si1 Yb1 N2 C30 -111.3(4)
Si2 Yb1 N2 C30 -83.8(4)
O2 Yb1 N2 C31 -170.5(4)
O1 Yb1 N2 C31 -12.0(4)
N3 Yb1 N2 C31 92.2(4)
N1 Yb1 N2 C31 -87.1(4)
Si1 Yb1 N2 C31 75.4(4)
Si2 Yb1 N2 C31 102.9(4)
C49 Si1 N3 Si2 -48.0(4)
C47 Si1 N3 Si2 -166.4(3)
C48 Si1 N3 Si2 73.4(4)
Yb1 Si1 N3 Si2 177.9(5)
C49 Si1 N3 Yb1 134.1(3)
C47 Si1 N3 Yb1 15.7(4)
C48 Si1 N3 Yb1 -104.5(3)
C50 Si2 N3 Si1 -165.2(3)
C52 Si2 N3 Si1 -45.0(4)
C51 Si2 N3 Si1 74.4(4)
Yb1 Si2 N3 Si1 -177.9(5)
C50 Si2 N3 Yb1 12.7(4)
C52 Si2 N3 Yb1 132.9(3)
C51 Si2 N3 Yb1 -107.7(3)
O2 Yb1 N3 Si1 120.4(2)
O1 Yb1 N3 Si1 -60.5(3)
N2 Yb1 N3 Si1 -156.6(2)
N1 Yb1 N3 Si1 22.6(3)
Si2 Yb1 N3 Si1 177.9(5)
O2 Yb1 N3 Si2 -57.5(3)
O1 Yb1 N3 Si2 121.6(3)
N2 Yb1 N3 Si2 25.5(3)
N1 Yb1 N3 Si2 -155.3(2)
Si1 Yb1 N3 Si2 -177.9(5)
Yb1 O1 C1 C6 20.7(9)
Yb1 O1 C1 C2 -158.6(4)
O1 C1 C2 C3 -175.5(5)
C6 C1 C2 C3 5.2(7)
O1 C1 C2 C16 4.6(7)
C6 C1 C2 C16 -174.7(4)
C1 C2 C3 C4 -0.7(8)
C16 C2 C3 C4 179.2(5)
C2 C3 C4 C5 -4.0(8)
C2 C3 C4 C20 176.4(6)
C3 C4 C5 C6 4.2(8)
C20 C4 C5 C6 -176.2(6)
C4 C5 C6 C1 0.2(8)
C4 C5 C6 C7 -179.0(5)
O1 C1 C6 C5 175.7(5)
C2 C1 C6 C5 -5.0(7)
O1 C1 C6 C7 -5.2(8)
C2 C1 C6 C7 174.1(5)
C8 N1 C7 C6 -179.7(5)
Yb1 N1 C7 C6 4.9(8)
C5 C6 C7 N1 173.4(5)
C1 C6 C7 N1 -5.8(9)
C7 N1 C8 C9 102.8(6)
Yb1 N1 C8 C9 -81.7(5)
C7 N1 C8 C13 -75.7(6)
Yb1 N1 C8 C13 99.8(5)
C13 C8 C9 C10 0.7(9)
N1 C8 C9 C10 -177.8(5)
C13 C8 C9 C14 -178.7(6)
N1 C8 C9 C14 2.8(8)
C8 C9 C10 C11 -1.7(10)
C14 C9 C10 C11 177.7(6)
C9 C10 C11 C12 1.1(10)
C10 C11 C12 C13 0.5(9)
C9 C8 C13 C12 0.8(9)
N1 C8 C13 C12 179.3(5)
C9 C8 C13 C15 177.9(6)
N1 C8 C13 C15 -3.6(9)
C11 C12 C13 C8 -1.4(9)
C11 C12 C13 C15 -178.6(7)
C3 C2 C16 C18 -125.0(5)
C1 C2 C16 C18 54.9(6)
C3 C2 C16 C19 112.4(5)
C1 C2 C16 C19 -67.7(6)
C3 C2 C16 C17 -5.4(7)
C1 C2 C16 C17 174.5(5)
C3 C4 C20 C23 179.0(6)
C5 C4 C20 C23 -0.5(9)
C3 C4 C20 C21 -58.5(9)
C5 C4 C20 C21 122.0(6)
C3 C4 C20 C22 59.0(8)
C5 C4 C20 C22 -120.5(7)
Yb1 O2 C24 C29 22.1(8)
Yb1 O2 C24 C25 -156.0(4)
O2 C24 C25 C26 -176.8(5)
C29 C24 C25 C26 5.1(7)
O2 C24 C25 C39 1.6(7)
C29 C24 C25 C39 -176.6(5)
C24 C25 C26 C27 -2.8(8)
C39 C25 C26 C27 178.9(5)
C25 C26 C27 C28 0.7(9)
C25 C26 C27 C43 179.0(5)
C26 C27 C28 C29 -1.0(8)
C43 C27 C28 C29 -179.3(5)
C27 C28 C29 C24 3.6(8)
C27 C28 C29 C30 -174.8(5)
O2 C24 C29 C28 176.2(5)
C25 C24 C29 C28 -5.6(7)
O2 C24 C29 C30 -5.5(8)
C25 C24 C29 C30 172.8(5)
C31 N2 C30 C29 179.6(5)
Yb1 N2 C30 C29 5.6(8)
C28 C29 C30 N2 172.0(5)
C24 C29 C30 N2 -6.4(9)
C30 N2 C31 C36 -82.3(6)
Yb1 N2 C31 C36 91.7(5)
C30 N2 C31 C32 96.0(5)
Yb1 N2 C31 C32 -90.0(5)
C36 C31 C32 C33 2.0(8)
N2 C31 C32 C33 -176.3(5)
C36 C31 C32 C37 -176.6(5)
N2 C31 C32 C37 5.1(8)
C31 C32 C33 C34 -1.1(9)
C37 C32 C33 C34 177.6(6)
C32 C33 C34 C35 -1.3(10)
C33 C34 C35 C36 2.8(9)
C32 C31 C36 C35 -0.6(8)
N2 C31 C36 C35 177.7(5)
C32 C31 C36 C38 177.3(5)
N2 C31 C36 C38 -4.4(7)
C34 C35 C36 C31 -1.8(9)
C34 C35 C36 C38 -179.8(6)
C26 C25 C39 C40 -2.7(7)
C24 C25 C39 C40 179.1(5)
C26 C25 C39 C41 -122.7(6)
C24 C25 C39 C41 59.0(7)
C26 C25 C39 C42 114.5(6)
C24 C25 C39 C42 -63.7(6)
C28 C27 C43 C44' -103.6(10)
C26 C27 C43 C44' 78.3(10)
C28 C27 C43 C46 -15.1(11)
C26 C27 C43 C46 166.7(9)
C28 C27 C43 C44 -145.7(10)
C26 C27 C43 C44 36.1(11)
C28 C27 C43 C46' 17.5(11)
C26 C27 C43 C46' -160.7(10)
C28 C27 C43 C45' 132.4(9)
C26 C27 C43 C45' -45.7(10)
C28 C27 C43 C45 97.5(9)
C26 C27 C43 C45 -80.7(9)
